data_4021975
loop_
_publ_author_name
'James T. Slama'
'Nimish Mehta'
'Ewa Skrzypczak-Jankun'

_publ_contact_author
;
     Dr. James T. Slama
     Department of Medicinal and Biological Chemistry
     University of Toledo, College of Pharmacy
     2801 W. Bancroft Street
     Toledo
     OH 43606-3390
     USA
;
_publ_contact_author_email jslama@utnet.utoledo.edu
_publ_contact_author_fax '(419) 530-7946'
_publ_contact_author_phone '(419) 530-1925'
_publ_section_title
;
 Carbocyclic Ribosylamines: Synthesis of 5-Substituted
 Carbocyclic \b-Ribofuranosylamines
;
_journal_name_full 'Journal of Organic Chemistry'
_journal_page_first 7877
_journal_page_last 7880
_journal_paper_doi 10.1021/jo060920l
_journal_volume 71
_journal_year 2006
_chemical_formula_sum 'C14 H20 Br N O5'
_chemical_formula_weight 362.22
_chemical_melting_point 163.3(3)
_chemical_name_systematic
; 
 (1S,4S,5R,6S,7S)-N-tert-butyloxycarbonyl-2-azabicyclo[2.2.1]heptan-7-bromo-5,6-
(dimethylmethylene)dioxy-3-one
;
_space_group_IT_number 145
_symmetry_cell_setting hexagonal
_symmetry_space_group_name_Hall 'P 32'
_symmetry_space_group_name_H-M 'P 32'
_atom_sites_solution_hydrogens geom
_atom_sites_solution_primary direct
_atom_sites_solution_secondary difmap
_audit_creation_method SHELXL-97
_cell_angle_alpha 90.00
_cell_angle_beta 90.00
_cell_angle_gamma 120.00
_cell_formula_units_Z 12
_cell_length_a 12.7298(2)
_cell_length_b 12.7298(2)
_cell_length_c 33.4904(8)
_cell_measurement_reflns_used 7754
_cell_measurement_temperature 173.0(10)
_cell_measurement_theta_max 29.14
_cell_measurement_theta_min 1.85
_cell_volume 4699.96(15)
_computing_cell_refinement 'Bruker SMART'
_computing_data_collection 'Bruker SMART'
_computing_data_reduction 'Bruker SAINT'
_computing_molecular_graphics 'Bruker SHELXTL'
_computing_publication_material 'Bruker SHELXTL and the Toledo cifomatic'
_computing_structure_refinement 'SHELXL-97 (Sheldrick, 1997)'
_computing_structure_solution 'SHELXS-97 (Sheldrick, 1990)'
_diffrn_ambient_temperature 173(1)
_diffrn_measured_fraction_theta_full 0.927
_diffrn_measured_fraction_theta_max 0.927
_diffrn_measurement_device_type 'PLATFORM (Bruker CCD 1K)'
_diffrn_measurement_method '\w scans'
_diffrn_radiation_monochromator graphite
_diffrn_radiation_source 'fine-focus sealed tube'
_diffrn_radiation_type MoK\a
_diffrn_radiation_wavelength 0.71073
_diffrn_reflns_av_R_equivalents 0.0277
_diffrn_reflns_av_sigmaI/netI 0.0445
_diffrn_reflns_limit_h_max 17
_diffrn_reflns_limit_h_min -16
_diffrn_reflns_limit_k_max 17
_diffrn_reflns_limit_k_min -17
_diffrn_reflns_limit_l_max 26
_diffrn_reflns_limit_l_min -44
_diffrn_reflns_number 32390
_diffrn_reflns_theta_full 29.14
_diffrn_reflns_theta_max 29.14
_diffrn_reflns_theta_min 1.85
_exptl_absorpt_coefficient_mu 2.644
_exptl_absorpt_correction_T_max 1.000
_exptl_absorpt_correction_T_min 0.983
_exptl_crystal_colour transparent
_exptl_crystal_density_diffrn 1.536
_exptl_crystal_density_method 'not measured'
_exptl_crystal_description irregular
_exptl_crystal_F_000 2232
_exptl_crystal_size_max 0.44
_exptl_crystal_size_mid 0.38
_exptl_crystal_size_min 0.32
_refine_diff_density_max 0.391
_refine_diff_density_min -0.338
_refine_diff_density_rms 0.057
_refine_ls_abs_structure_details 'Flack H D (1983), Acta Cryst. A39, 876-881'
_refine_ls_abs_structure_Flack -0.003(3)
_refine_ls_extinction_coef 0.00069(6)
_refine_ls_extinction_expression Fc^*^=kFc[1+0.001xFc^2^\l^3^/sin(2\q)]^-1/4^
_refine_ls_extinction_method SHELXL
_refine_ls_goodness_of_fit_ref 0.939
_refine_ls_hydrogen_treatment mixed
_refine_ls_matrix_type full
_refine_ls_number_parameters 758
_refine_ls_number_reflns 12069
_refine_ls_number_restraints 1
_refine_ls_restrained_S_all 0.939
_refine_ls_R_factor_all 0.0356
_refine_ls_R_factor_gt 0.0257
_refine_ls_shift/su_max 5.951
_refine_ls_shift/su_mean 0.067
_refine_ls_structure_factor_coef Fsqd
_refine_ls_weighting_details 'calc w=1/[\s^2^(Fo^2^)+(0.0226P)^2^+0.0000P] where P=(Fo^2^+2Fc^2^)/3'
_refine_ls_weighting_scheme calc
_refine_ls_wR_factor_gt 0.0476
_refine_ls_wR_factor_ref 0.0494
_reflns_number_gt 10357
_reflns_number_total 12069
_reflns_threshold_expression >2sigma(I)
_cod_data_source_file jo060920lsi20060504_011303.cif
_cod_depositor_comments
;
The following automatic conversions were performed:

'_cell_measurement_temperature' value '173(1)K' was changed to
'173.0(10)' - the value should be numeric and without a unit
designator.

'_chemical_melting_point' value '163.1-163.6' was
changed to '163.3(3)' - the average value was taken and precision was
estimated.

Automatic conversion script
Id: cif_fix_values 1646 2011-03-28 12:23:43Z adriana 
;
_cod_database_code 4021975

loop_
_symmetry_equiv_pos_as_xyz
'x, y, z'
'-y, x-y, z+2/3'
'-x+y, -x, z+1/3'

loop_
_atom_site_label
_atom_site_type_symbol
_atom_site_fract_x
_atom_site_fract_y
_atom_site_fract_z
_atom_site_U_iso_or_equiv
_atom_site_adp_type
_atom_site_occupancy
_atom_site_symmetry_multiplicity
_atom_site_calc_flag
_atom_site_refinement_flags
Br1 Br 0.89750(2) 0.50408(2) 0.244796(8) 0.02753(7) Uani 1 1 d .
N1A N 0.57424(17) 0.48366(18) 0.27820(7) 0.0219(5) Uani 1 1 d .
C2A C 0.5263(2) 0.3626(2) 0.26535(8) 0.0209(6) Uani 1 1 d .
O3A O 0.42223(15) 0.28997(15) 0.25800(6) 0.0256(4) Uani 1 1 d .
C4A C 0.6367(2) 0.3436(2) 0.26564(8) 0.0213(6) Uani 1 1 d .
H4AA H 0.6297 0.2767 0.2492 0.026 Uiso 1 1 calc R
C5A C 0.6606(2) 0.3377(2) 0.31056(8) 0.0212(6) Uani 1 1 d .
H5AA H 0.5871 0.2793 0.3249 0.025 Uiso 1 1 calc R
C6A C 0.7081(2) 0.4701(2) 0.32500(8) 0.0208(6) Uani 1 1 d .
H6AA H 0.6559 0.4740 0.3458 0.025 Uiso 1 1 calc R
C7A C 0.7058(2) 0.5354(2) 0.28669(8) 0.0219(6) Uani 1 1 d .
H7AA H 0.7546 0.6241 0.2872 0.026 Uiso 1 1 calc R
C8A C 0.7325(2) 0.4720(2) 0.25231(8) 0.0212(6) Uani 1 1 d .
H8AA H 0.7051 0.4905 0.2273 0.025 Uiso 1 1 calc R
O9A O 0.75960(15) 0.31789(15) 0.31781(6) 0.0242(4) Uani 1 1 d .
C10A C 0.8317(2) 0.4018(2) 0.34839(9) 0.0251(6) Uani 1 1 d .
O11A O 0.82676(15) 0.50951(16) 0.33942(6) 0.0234(4) Uani 1 1 d .
C12A C 0.7785(3) 0.3537(3) 0.38935(9) 0.0335(7) Uani 1 1 d .
H12A H 0.6962 0.3371 0.3902 0.050 Uiso 1 1 calc R
H12B H 0.8255 0.4132 0.4092 0.050 Uiso 1 1 calc R
H12C H 0.7802 0.2804 0.3945 0.050 Uiso 1 1 calc R
C13A C 0.9625(2) 0.4316(3) 0.34464(9) 0.0320(7) Uani 1 1 d .
H13A H 0.9916 0.4614 0.3183 0.048 Uiso 1 1 calc R
H13B H 0.9673 0.3597 0.3494 0.048 Uiso 1 1 calc R
H13C H 1.0114 0.4924 0.3639 0.048 Uiso 1 1 calc R
C14A C 0.5153(2) 0.5478(2) 0.28757(9) 0.0260(6) Uani 1 1 d .
O15A O 0.56362(16) 0.63776(17) 0.30773(7) 0.0358(5) Uani 1 1 d .
O16A O 0.40731(16) 0.49646(16) 0.27031(7) 0.0308(5) Uani 1 1 d .
C17A C 0.3248(2) 0.5473(2) 0.27680(10) 0.0283(7) Uani 1 1 d .
C18A C 0.2162(3) 0.4623(3) 0.25190(13) 0.0545(11) Uani 1 1 d .
H18A H 0.1805 0.3817 0.2626 0.082 Uiso 1 1 calc R
H18B H 0.2414 0.4624 0.2249 0.082 Uiso 1 1 calc R
H18C H 0.1576 0.4888 0.2524 0.082 Uiso 1 1 calc R
C19A C 0.3845(3) 0.6764(3) 0.26117(11) 0.0372(8) Uani 1 1 d .
H19A H 0.4527 0.7279 0.2777 0.056 Uiso 1 1 calc R
H19B H 0.3271 0.7044 0.2617 0.056 Uiso 1 1 calc R
H19C H 0.4116 0.6786 0.2343 0.056 Uiso 1 1 calc R
C20A C 0.2928(3) 0.5398(3) 0.32056(10) 0.0440(8) Uani 1 1 d .
H20A H 0.2547 0.4569 0.3292 0.066 Uiso 1 1 calc R
H20B H 0.2380 0.5702 0.3244 0.066 Uiso 1 1 calc R
H20C H 0.3652 0.5877 0.3358 0.066 Uiso 1 1 calc R
Br2 Br 2.10157(2) 1.10840(3) 0.184480(9) 0.02731(7) Uani 1 1 d .
N1B N 2.42499(18) 1.40951(18) 0.15163(7) 0.0228(5) Uani 1 1 d .
C2B C 2.4737(2) 1.3378(2) 0.16488(8) 0.0210(6) Uani 1 1 d .
O3B O 2.57762(15) 1.36964(15) 0.17255(6) 0.0251(4) Uani 1 1 d .
C4B C 2.3640(2) 1.2082(2) 0.16520(8) 0.0199(5) Uani 1 1 d .
H4BA H 2.3708 1.1494 0.1823 0.024 Uiso 1 1 calc R
C5B C 2.3417(2) 1.1766(2) 0.12044(8) 0.0213(6) Uani 1 1 d .
H5BA H 2.4155 1.1905 0.1067 0.026 Uiso 1 1 calc R
C6B C 2.2952(2) 1.2614(2) 0.10454(8) 0.0198(5) Uani 1 1 d .
H6BA H 2.3493 1.3175 0.0841 0.024 Uiso 1 1 calc R
C7B C 2.2945(2) 1.3288(2) 0.14257(8) 0.0223(6) Uani 1 1 d .
H7BA H 2.2452 1.3682 0.1414 0.027 Uiso 1 1 calc R
C8B C 2.2671(2) 1.2409(2) 0.17723(8) 0.0220(6) Uani 1 1 d .
H8BA H 2.2932 1.2879 0.2020 0.026 Uiso 1 1 calc R
O9B O 2.24196(15) 1.05709(15) 0.11343(6) 0.0238(4) Uani 1 1 d .
C10B C 2.1721(2) 1.0678(2) 0.08158(9) 0.0252(6) Uani 1 1 d .
O11B O 2.17800(15) 1.18177(15) 0.08900(6) 0.0250(4) Uani 1 1 d .
C12B C 2.0414(2) 0.9684(2) 0.08526(10) 0.0318(7) Uani 1 1 d .
H12D H 2.0109 0.9727 0.1110 0.048 Uiso 1 1 calc R
H12E H 2.0362 0.8910 0.0822 0.048 Uiso 1 1 calc R
H12F H 1.9940 0.9783 0.0649 0.048 Uiso 1 1 calc R
C13B C 2.2284(3) 1.0685(2) 0.04164(9) 0.0349(7) Uani 1 1 d .
H13D H 2.3108 1.1339 0.0410 0.052 Uiso 1 1 calc R
H13E H 2.1833 1.0793 0.0206 0.052 Uiso 1 1 calc R
H13F H 2.2266 0.9929 0.0380 0.052 Uiso 1 1 calc R
C14B C 2.4843(2) 1.5327(2) 0.14106(9) 0.0266(6) Uani 1 1 d .
O15B O 2.43576(17) 1.57266(16) 0.12048(7) 0.0404(5) Uani 1 1 d .
O16B O 2.59307(16) 1.59025(16) 0.15752(7) 0.0311(5) Uani 1 1 d .
C17B C 2.6763(2) 1.7229(2) 0.14980(10) 0.0296(7) Uani 1 1 d .
C18B C 2.6184(3) 1.7948(3) 0.16473(11) 0.0400(8) Uani 1 1 d .
H18D H 2.5494 1.7770 0.1484 0.060 Uiso 1 1 calc R
H18E H 2.6764 1.8799 0.1633 0.060 Uiso 1 1 calc R
H18F H 2.5929 1.7729 0.1919 0.060 Uiso 1 1 calc R
C19B C 2.7063(3) 1.7423(3) 0.10566(11) 0.0477(9) Uani 1 1 d .
H19D H 2.7431 1.6957 0.0976 0.071 Uiso 1 1 calc R
H19E H 2.7617 1.8268 0.1008 0.071 Uiso 1 1 calc R
H19F H 2.6333 1.7168 0.0906 0.071 Uiso 1 1 calc R
C20B C 2.7852(3) 1.7481(3) 0.17436(14) 0.0609(12) Uani 1 1 d .
H20D H 2.8200 1.7018 0.1641 0.091 Uiso 1 1 calc R
H20E H 2.7611 1.7256 0.2016 0.091 Uiso 1 1 calc R
H20F H 2.8442 1.8329 0.1730 0.091 Uiso 1 1 calc R
Br3 Br 1.38828(3) 0.99472(3) 0.252059(8) 0.02739(7) Uani 1 1 d .
N1C N 1.07289(17) 0.98270(17) 0.28907(7) 0.0195(5) Uani 1 1 d .
C2C C 1.0204(2) 0.8635(2) 0.27428(8) 0.0204(6) Uani 1 1 d .
O3C O 0.91748(16) 0.79721(16) 0.26495(6) 0.0296(5) Uani 1 1 d .
C4C C 1.1269(2) 0.8391(2) 0.27366(8) 0.0198(5) Uani 1 1 d .
H4CA H 1.1169 0.7726 0.2564 0.024 Uiso 1 1 calc R
C5C C 1.1522(2) 0.8285(2) 0.31801(8) 0.0187(5) Uani 1 1 d .
H5CA H 1.0789 0.7704 0.3325 0.022 Uiso 1 1 calc R
C6C C 1.2047(2) 0.9600(2) 0.33378(8) 0.0189(5) Uani 1 1 d .
H6CA H 1.1546 0.9644 0.3552 0.023 Uiso 1 1 calc R
C7C C 1.2040(2) 1.0297(2) 0.29662(8) 0.0205(5) Uani 1 1 d .
H7CA H 1.2555 1.1181 0.2977 0.025 Uiso 1 1 calc R
C8C C 1.2257(2) 0.9663(2) 0.26123(8) 0.0197(5) Uani 1 1 d .
H8CA H 1.1986 0.9885 0.2369 0.024 Uiso 1 1 calc R
O9C O 1.24907(15) 0.80403(15) 0.32283(5) 0.0222(4) Uani 1 1 d .
C10C C 1.3257(2) 0.8827(2) 0.35392(8) 0.0224(6) Uani 1 1 d .
O11C O 1.32389(15) 0.99377(15) 0.34754(6) 0.0241(4) Uani 1 1 d .
C12C C 1.4533(2) 0.9084(3) 0.34793(9) 0.0312(7) Uani 1 1 d .
H12G H 1.4809 0.9420 0.3218 0.047 Uiso 1 1 calc R
H12H H 1.4556 0.8345 0.3505 0.047 Uiso 1 1 calc R
H12I H 1.5052 0.9654 0.3677 0.047 Uiso 1 1 calc R
C13C C 1.2739(3) 0.8288(3) 0.39441(9) 0.0350(7) Uani 1 1 d .
H13G H 1.1925 0.8145 0.3964 0.053 Uiso 1 1 calc R
H13H H 1.3230 0.8842 0.4150 0.053 Uiso 1 1 calc R
H13I H 1.2732 0.7535 0.3975 0.053 Uiso 1 1 calc R
C14C C 1.0192(2) 1.0534(2) 0.29785(8) 0.0229(6) Uani 1 1 d .
O15C O 1.07519(16) 1.14872(17) 0.31485(7) 0.0357(5) Uani 1 1 d .
O16C O 0.90712(16) 0.99943(15) 0.28439(6) 0.0278(5) Uani 1 1 d .
C17C C 0.8311(2) 1.0576(3) 0.28904(10) 0.0284(7) Uani 1 1 d .
C18C C 0.8070(3) 1.0663(3) 0.33303(9) 0.0365(8) Uani 1 1 d .
H18G H 0.8811 1.1238 0.3459 0.055 Uiso 1 1 calc R
H18H H 0.7763 0.9882 0.3453 0.055 Uiso 1 1 calc R
H18I H 0.7483 1.0922 0.3356 0.055 Uiso 1 1 calc R
C19C C 0.7165(3) 0.9680(3) 0.26762(12) 0.0491(10) Uani 1 1 d .
H19G H 0.6793 0.8920 0.2816 0.074 Uiso 1 1 calc R
H19H H 0.7360 0.9562 0.2409 0.074 Uiso 1 1 calc R
H19I H 0.6615 0.9989 0.2667 0.074 Uiso 1 1 calc R
C20C C 0.8925(3) 1.1796(3) 0.26813(9) 0.0339(7) Uani 1 1 d .
H20G H 0.9643 1.2350 0.2826 0.051 Uiso 1 1 calc R
H20H H 0.8379 1.2111 0.2671 0.051 Uiso 1 1 calc R
H20I H 0.9141 1.1701 0.2415 0.051 Uiso 1 1 calc R
Br4 Br 1.60524(3) 1.10345(3) 0.176065(9) 0.02903(7) Uani 1 1 d .
N1D N 1.92076(17) 1.40909(17) 0.13985(7) 0.0206(5) Uani 1 1 d .
C2D C 1.9729(2) 1.3411(2) 0.15390(8) 0.0212(6) Uani 1 1 d .
O3D O 2.07653(16) 1.37682(16) 0.16269(6) 0.0294(5) Uani 1 1 d .
C4D C 1.8658(2) 1.2099(2) 0.15382(8) 0.0203(5) Uani 1 1 d .
H4DA H 1.8759 1.1522 0.1705 0.024 Uiso 1 1 calc R
C5D C 1.8401(2) 1.1770(2) 0.10945(8) 0.0197(5) Uani 1 1 d .
H5DA H 1.9136 1.1941 0.0948 0.024 Uiso 1 1 calc R
C6D C 1.7867(2) 1.2565(2) 0.09480(8) 0.0188(5) Uani 1 1 d .
H6DA H 1.8356 1.3117 0.0734 0.023 Uiso 1 1 calc R
C7D C 1.7895(2) 1.3254(2) 0.13258(8) 0.0209(6) Uani 1 1 d .
H7DA H 1.7383 1.3627 0.1322 0.025 Uiso 1 1 calc R
C8D C 1.7669(2) 1.2375(2) 0.16716(8) 0.0226(6) Uani 1 1 d .
H8DA H 1.7942 1.2850 0.1919 0.027 Uiso 1 1 calc R
O9D O 1.74443(15) 1.05588(15) 0.10351(6) 0.0241(4) Uani 1 1 d .
C10D C 1.6665(2) 1.0600(2) 0.07332(9) 0.0235(6) Uani 1 1 d .
O11D O 1.66709(15) 1.17172(15) 0.08159(5) 0.0233(4) Uani 1 1 d .
C12D C 1.5397(2) 0.9561(2) 0.07871(10) 0.0324(7) Uani 1 1 d .
H12J H 1.5128 0.9573 0.1054 0.049 Uiso 1 1 calc R
H12K H 1.5384 0.8810 0.0742 0.049 Uiso 1 1 calc R
H12L H 1.4867 0.9636 0.0600 0.049 Uiso 1 1 calc R
C13D C 1.7180(2) 1.0654(3) 0.03217(8) 0.0328(7) Uani 1 1 d .
H13J H 1.7990 1.1333 0.0307 0.049 Uiso 1 1 calc R
H13K H 1.6682 1.0744 0.0125 0.049 Uiso 1 1 calc R
H13L H 1.7194 0.9918 0.0272 0.049 Uiso 1 1 calc R
C14D C 1.9749(2) 1.5330(2) 0.13140(8) 0.0232(6) Uani 1 1 d .
O15D O 1.92066(16) 1.57430(16) 0.11418(6) 0.0346(5) Uani 1 1 d .
O16D O 2.08711(16) 1.59041(15) 0.14484(6) 0.0270(5) Uani 1 1 d .
C17D C 2.1636(2) 1.7249(2) 0.14112(9) 0.0267(7) Uani 1 1 d .
C18D C 2.1009(3) 1.7843(3) 0.16187(9) 0.0354(7) Uani 1 1 d .
H18J H 2.0308 1.7697 0.1468 0.053 Uiso 1 1 calc R
H18K H 2.1558 1.8701 0.1638 0.053 Uiso 1 1 calc R
H18L H 2.0765 1.7508 0.1882 0.053 Uiso 1 1 calc R
C19D C 2.2771(3) 1.7476(3) 0.16354(12) 0.0472(9) Uani 1 1 d .
H19J H 2.3146 1.7088 0.1497 0.071 Uiso 1 1 calc R
H19K H 2.2554 1.7149 0.1900 0.071 Uiso 1 1 calc R
H19L H 2.3328 1.8332 0.1650 0.071 Uiso 1 1 calc R
C20D C 2.1897(3) 1.7593(3) 0.09794(9) 0.0339(7) Uani 1 1 d .
H20J H 2.1165 1.7445 0.0848 0.051 Uiso 1 1 calc R
H20K H 2.2199 1.7116 0.0855 0.051 Uiso 1 1 calc R
H20L H 2.2494 1.8438 0.0958 0.051 Uiso 1 1 calc R

loop_
_atom_site_aniso_label
_atom_site_aniso_U_11
_atom_site_aniso_U_22
_atom_site_aniso_U_33
_atom_site_aniso_U_23
_atom_site_aniso_U_13
_atom_site_aniso_U_12
Br1 0.02066(14) 0.02782(15) 0.03081(17) -0.00190(13) 0.00589(13) 0.00965(12)
N1A 0.0168(10) 0.0173(10) 0.0316(14) -0.0039(9) -0.0048(9) 0.0085(9)
C2A 0.0221(14) 0.0205(13) 0.0174(14) 0.0033(11) 0.0016(11) 0.0086(12)
O3A 0.0184(9) 0.0243(10) 0.0300(11) -0.0015(8) -0.0039(8) 0.0076(8)
C4A 0.0175(12) 0.0176(12) 0.0257(15) -0.0035(11) 0.0016(11) 0.0064(10)
C5A 0.0174(12) 0.0216(13) 0.0260(15) 0.0004(11) 0.0024(11) 0.0106(11)
C6A 0.0157(12) 0.0214(13) 0.0247(15) -0.0028(11) -0.0006(10) 0.0090(10)
C7A 0.0115(11) 0.0175(12) 0.0332(17) -0.0018(11) -0.0007(11) 0.0046(10)
C8A 0.0157(12) 0.0218(13) 0.0251(16) 0.0013(11) 0.0007(11) 0.0085(11)
O9A 0.0238(9) 0.0251(9) 0.0287(11) -0.0044(8) -0.0043(8) 0.0160(8)
C10A 0.0233(14) 0.0284(14) 0.0279(16) -0.0023(12) -0.0024(12) 0.0162(12)
O11A 0.0174(9) 0.0237(9) 0.0285(11) -0.0048(8) -0.0043(8) 0.0096(8)
C12A 0.0344(16) 0.0432(17) 0.0273(17) 0.0034(14) 0.0000(13) 0.0226(14)
C13A 0.0258(15) 0.0399(17) 0.0344(19) -0.0035(14) -0.0048(13) 0.0196(14)
C14A 0.0234(14) 0.0224(14) 0.0346(17) 0.0028(12) 0.0004(12) 0.0134(12)
O15A 0.0308(11) 0.0341(11) 0.0488(14) -0.0162(10) -0.0105(10) 0.0209(10)
O16A 0.0235(10) 0.0299(11) 0.0432(14) -0.0078(10) -0.0073(9) 0.0165(9)
C17A 0.0237(14) 0.0298(15) 0.0376(19) 0.0009(13) -0.0012(13) 0.0180(13)
C18A 0.0309(17) 0.059(2) 0.082(3) -0.021(2) -0.0233(18) 0.0285(17)
C19A 0.0369(17) 0.0433(18) 0.041(2) 0.0110(15) 0.0053(15) 0.0270(15)
C20A 0.0402(18) 0.055(2) 0.048(2) 0.0150(17) 0.0081(16) 0.0330(17)
Br2 0.02125(14) 0.02869(15) 0.03041(16) 0.00717(13) 0.00473(13) 0.01131(12)
N1B 0.0155(10) 0.0168(10) 0.0331(14) -0.0012(10) -0.0040(9) 0.0059(9)
C2B 0.0223(14) 0.0224(13) 0.0193(14) -0.0031(11) -0.0020(11) 0.0120(11)
O3B 0.0187(9) 0.0276(10) 0.0298(11) -0.0031(8) -0.0024(8) 0.0120(8)
C4B 0.0185(12) 0.0185(12) 0.0225(14) 0.0023(11) -0.0020(11) 0.0090(10)
C5B 0.0198(12) 0.0161(12) 0.0257(15) 0.0009(11) 0.0019(11) 0.0074(10)
C6B 0.0148(12) 0.0192(12) 0.0225(15) 0.0028(11) -0.0022(10) 0.0064(10)
C7B 0.0154(12) 0.0216(13) 0.0308(16) -0.0007(11) -0.0028(11) 0.0100(11)
C8B 0.0167(12) 0.0217(13) 0.0269(16) -0.0008(11) -0.0024(11) 0.0090(11)
O9B 0.0251(10) 0.0171(9) 0.0259(11) 0.0007(8) -0.0044(8) 0.0081(8)
C10B 0.0274(14) 0.0205(13) 0.0238(16) -0.0002(11) -0.0044(12) 0.0090(12)
O11B 0.0216(9) 0.0188(9) 0.0305(11) -0.0010(8) -0.0076(8) 0.0071(8)
C12B 0.0291(15) 0.0223(14) 0.0333(18) 0.0001(13) -0.0041(13) 0.0048(12)
C13B 0.0391(17) 0.0309(15) 0.0256(16) 0.0005(13) -0.0010(13) 0.0108(14)
C14B 0.0245(14) 0.0207(13) 0.0331(17) -0.0033(12) -0.0025(12) 0.0103(12)
O15B 0.0340(11) 0.0241(10) 0.0561(15) 0.0075(10) -0.0155(11) 0.0094(9)
O16B 0.0225(10) 0.0182(10) 0.0459(14) -0.0011(9) -0.0090(9) 0.0051(8)
C17B 0.0247(15) 0.0190(14) 0.0376(19) -0.0024(13) -0.0024(13) 0.0052(12)
C18B 0.0387(18) 0.0284(16) 0.046(2) -0.0038(15) 0.0054(16) 0.0118(14)
C19B 0.0434(19) 0.0335(17) 0.045(2) -0.0095(16) 0.0109(17) 0.0034(15)
C20B 0.0320(18) 0.0295(18) 0.099(4) -0.003(2) -0.025(2) -0.0016(15)
Br3 0.02475(15) 0.03267(16) 0.02718(16) 0.00685(13) 0.00959(12) 0.01617(13)
N1C 0.0159(10) 0.0186(10) 0.0250(12) -0.0012(9) -0.0033(9) 0.0095(9)
C2C 0.0234(14) 0.0194(13) 0.0169(14) 0.0039(10) 0.0019(11) 0.0096(11)
O3C 0.0211(10) 0.0221(10) 0.0420(13) -0.0044(9) -0.0104(9) 0.0082(8)
C4C 0.0208(13) 0.0182(12) 0.0215(14) -0.0019(11) -0.0008(11) 0.0106(11)
C5C 0.0184(12) 0.0212(13) 0.0174(14) 0.0025(10) 0.0017(10) 0.0106(11)
C6C 0.0136(12) 0.0209(13) 0.0216(14) -0.0038(11) -0.0010(10) 0.0081(10)
C7C 0.0152(12) 0.0166(12) 0.0271(15) -0.0014(11) -0.0003(11) 0.0060(10)
C8C 0.0164(12) 0.0243(13) 0.0185(14) 0.0035(11) -0.0008(10) 0.0103(11)
O9C 0.0264(9) 0.0263(9) 0.0191(10) -0.0018(8) -0.0030(8) 0.0170(8)
C10C 0.0260(14) 0.0263(14) 0.0186(14) -0.0011(11) -0.0019(11) 0.0158(12)
O11C 0.0211(9) 0.0246(10) 0.0276(11) -0.0042(8) -0.0072(8) 0.0122(8)
C12C 0.0279(15) 0.0405(16) 0.0306(17) 0.0033(13) -0.0007(13) 0.0211(13)
C13C 0.0344(16) 0.0535(19) 0.0238(16) 0.0078(14) 0.0025(13) 0.0268(15)
C14C 0.0223(13) 0.0258(14) 0.0251(15) 0.0010(12) -0.0020(11) 0.0154(12)
O15C 0.0305(11) 0.0315(11) 0.0499(14) -0.0171(10) -0.0131(10) 0.0191(9)
O16C 0.0216(10) 0.0256(10) 0.0401(13) -0.0062(9) -0.0068(9) 0.0148(8)
C17C 0.0267(15) 0.0336(16) 0.0340(18) 0.0025(13) 0.0001(13) 0.0220(13)
C18C 0.0416(18) 0.0478(19) 0.0297(18) 0.0097(15) 0.0063(14) 0.0294(16)
C19C 0.0309(17) 0.059(2) 0.067(3) -0.0113(19) -0.0139(17) 0.0289(17)
C20C 0.0448(18) 0.0439(18) 0.0255(17) 0.0048(14) 0.0035(14) 0.0316(16)
Br4 0.02563(15) 0.02721(15) 0.02907(17) 0.00355(13) 0.01110(13) 0.00933(12)
N1D 0.0168(10) 0.0172(10) 0.0277(13) -0.0010(9) -0.0021(9) 0.0085(9)
C2D 0.0238(14) 0.0235(14) 0.0175(14) -0.0024(11) 0.0010(11) 0.0128(12)
O3D 0.0213(10) 0.0274(10) 0.0393(13) -0.0025(9) -0.0085(9) 0.0121(8)
C4D 0.0255(13) 0.0174(12) 0.0187(14) 0.0028(10) -0.0003(11) 0.0112(11)
C5D 0.0192(12) 0.0184(12) 0.0203(14) -0.0001(10) 0.0029(10) 0.0084(10)
C6D 0.0147(12) 0.0182(12) 0.0216(14) 0.0023(10) 0.0000(10) 0.0068(10)
C7D 0.0158(12) 0.0197(13) 0.0281(16) -0.0003(11) 0.0024(11) 0.0095(10)
C8D 0.0192(13) 0.0213(13) 0.0213(15) -0.0014(11) 0.0034(11) 0.0056(11)
O9D 0.0253(10) 0.0189(9) 0.0256(11) -0.0011(8) -0.0022(8) 0.0092(8)
C10D 0.0243(14) 0.0186(13) 0.0256(16) -0.0030(11) -0.0004(12) 0.0092(11)
O11D 0.0178(9) 0.0228(9) 0.0270(11) -0.0014(8) -0.0022(8) 0.0083(8)
C12D 0.0269(15) 0.0266(15) 0.0355(18) -0.0045(13) -0.0007(13) 0.0073(13)
C13D 0.0309(15) 0.0352(16) 0.0230(16) -0.0068(13) -0.0002(12) 0.0094(13)
C14D 0.0233(14) 0.0190(13) 0.0246(15) -0.0028(11) -0.0004(11) 0.0086(11)
O15D 0.0323(11) 0.0224(10) 0.0459(14) 0.0034(9) -0.0113(10) 0.0114(9)
O16D 0.0233(10) 0.0163(9) 0.0367(13) 0.0006(9) -0.0048(9) 0.0064(8)
C17D 0.0268(15) 0.0170(13) 0.0295(17) -0.0019(12) -0.0005(12) 0.0059(11)
C18D 0.0450(18) 0.0261(16) 0.0281(17) -0.0017(13) 0.0045(14) 0.0125(14)
C19D 0.0319(17) 0.0330(18) 0.061(3) 0.0002(16) -0.0167(17) 0.0046(14)
C20D 0.0388(17) 0.0264(15) 0.0318(18) -0.0041(13) 0.0045(14) 0.0128(13)

loop_
_atom_type_symbol
_atom_type_description
_atom_type_scat_dispersion_real
_atom_type_scat_dispersion_imag
_atom_type_scat_source
C C 0.0033 0.0016 'International Tables Vol C Tables 4.2.6.8 and 6.1.1.4'
H H 0.0000 0.0000 'International Tables Vol C Tables 4.2.6.8 and 6.1.1.4'
N N 0.0061 0.0033 'International Tables Vol C Tables 4.2.6.8 and 6.1.1.4'
O O 0.0106 0.0060 'International Tables Vol C Tables 4.2.6.8 and 6.1.1.4'
Br Br -0.2901 2.4595 'International Tables Vol C Tables 4.2.6.8 and 6.1.1.4'

loop_
_geom_angle_atom_site_label_1
_geom_angle_atom_site_label_2
_geom_angle_atom_site_label_3
_geom_angle
C14A N1A C2A 130.0(2)
C14A N1A C7A 120.9(2)
C2A N1A C7A 108.55(19)
O3A C2A N1A 127.7(2)
O3A C2A C4A 128.4(2)
N1A C2A C4A 103.81(19)
C8A C4A C2A 97.62(19)
C8A C4A C5A 105.3(2)
C2A C4A C5A 103.4(2)
C8A C4A H4AA 116.1
C2A C4A H4AA 116.1
C5A C4A H4AA 116.1
O9A C5A C4A 112.8(2)
O9A C5A C6A 103.89(19)
C4A C5A C6A 103.2(2)
O9A C5A H5AA 112.1
C4A C5A H5AA 112.1
C6A C5A H5AA 112.1
O11A C6A C7A 113.5(2)
O11A C6A C5A 104.87(18)
C7A C6A C5A 103.0(2)
O11A C6A H6AA 111.7
C7A C6A H6AA 111.7
C5A C6A H6AA 111.7
N1A C7A C6A 103.98(19)
N1A C7A C8A 96.88(19)
C6A C7A C8A 105.8(2)
N1A C7A H7AA 115.9
C6A C7A H7AA 115.9
C8A C7A H7AA 115.9
C4A C8A C7A 94.25(19)
C4A C8A Br1 117.40(16)
C7A C8A Br1 119.03(17)
C4A C8A H8AA 108.4
C7A C8A H8AA 108.4
Br1 C8A H8AA 108.4
C5A O9A C10A 106.49(18)
O9A C10A O11A 104.2(2)
O9A C10A C12A 110.8(2)
O11A C10A C12A 110.5(2)
O9A C10A C13A 109.9(2)
O11A C10A C13A 108.1(2)
C12A C10A C13A 112.9(2)
C6A O11A C10A 106.35(18)
C10A C12A H12A 109.5
C10A C12A H12B 109.5
H12A C12A H12B 109.5
C10A C12A H12C 109.5
H12A C12A H12C 109.5
H12B C12A H12C 109.5
C10A C13A H13A 109.5
C10A C13A H13B 109.5
H13A C13A H13B 109.5
C10A C13A H13C 109.5
H13A C13A H13C 109.5
H13B C13A H13C 109.5
O15A C14A O16A 128.9(2)
O15A C14A N1A 121.1(2)
O16A C14A N1A 110.0(2)
C14A O16A C17A 120.1(2)
O16A C17A C18A 101.5(2)
O16A C17A C20A 109.8(2)
C18A C17A C20A 111.6(3)
O16A C17A C19A 109.7(2)
C18A C17A C19A 111.7(3)
C20A C17A C19A 112.1(3)
C17A C18A H18A 109.5
C17A C18A H18B 109.5
H18A C18A H18B 109.5
C17A C18A H18C 109.4
H18A C18A H18C 109.5
H18B C18A H18C 109.5
C17A C19A H19A 109.5
C17A C19A H19B 109.5
H19A C19A H19B 109.5
C17A C19A H19C 109.5
H19A C19A H19C 109.5
H19B C19A H19C 109.5
C17A C20A H20A 109.5
C17A C20A H20B 109.5
H20A C20A H20B 109.5
C17A C20A H20C 109.5
H20A C20A H20C 109.5
H20B C20A H20C 109.5
C14B N1B C2B 129.7(2)
C14B N1B C7B 120.8(2)
C2B N1B C7B 108.62(19)
O3B C2B N1B 128.0(2)
O3B C2B C4B 128.0(2)
N1B C2B C4B 103.85(19)
C2B C4B C8B 97.60(19)
C2B C4B C5B 102.9(2)
C8B C4B C5B 104.9(2)
C2B C4B H4BA 116.3
C8B C4B H4BA 116.3
C5B C4B H4BA 116.3
O9B C5B C4B 112.7(2)
O9B C5B C6B 103.72(19)
C4B C5B C6B 103.61(19)
O9B C5B H5BA 112.1
C4B C5B H5BA 112.1
C6B C5B H5BA 112.1
O11B C6B C7B 113.9(2)
O11B C6B C5B 104.94(18)
C7B C6B C5B 102.3(2)
O11B C6B H6BA 111.7
C7B C6B H6BA 111.7
C5B C6B H6BA 111.7
N1B C7B C8B 96.8(2)
N1B C7B C6B 103.8(2)
C8B C7B C6B 106.5(2)
N1B C7B H7BA 115.8
C8B C7B H7BA 115.8
C6B C7B H7BA 115.8
C7B C8B C4B 94.5(2)
C7B C8B Br2 118.80(17)
C4B C8B Br2 117.69(17)
C7B C8B H8BA 108.3
C4B C8B H8BA 108.3
Br2 C8B H8BA 108.3
C5B O9B C10B 106.42(18)
O11B C10B O9B 104.2(2)
O11B C10B C12B 108.2(2)
O9B C10B C12B 109.5(2)
O11B C10B C13B 111.2(2)
O9B C10B C13B 110.0(2)
C12B C10B C13B 113.4(2)
C6B O11B C10B 106.91(18)
C10B C12B H12D 109.5
C10B C12B H12E 109.5
H12D C12B H12E 109.5
C10B C12B H12F 109.5
H12D C12B H12F 109.5
H12E C12B H12F 109.5
C10B C13B H13D 109.5
C10B C13B H13E 109.5
H13D C13B H13E 109.5
C10B C13B H13F 109.5
H13D C13B H13F 109.5
H13E C13B H13F 109.5
O15B C14B O16B 128.8(2)
O15B C14B N1B 121.1(2)
O16B C14B N1B 110.0(2)
C14B O16B C17B 120.4(2)
O16B C17B C20B 101.7(2)
O16B C17B C19B 109.3(2)
C20B C17B C19B 111.6(3)
O16B C17B C18B 109.9(2)
C20B C17B C18B 111.4(3)
C19B C17B C18B 112.5(3)
C17B C18B H18D 109.5
C17B C18B H18E 109.5
H18D C18B H18E 109.5
C17B C18B H18F 109.5
H18D C18B H18F 109.5
H18E C18B H18F 109.5
C17B C19B H19D 109.5
C17B C19B H19E 109.5
H19D C19B H19E 109.5
C17B C19B H19F 109.5
H19D C19B H19F 109.5
H19E C19B H19F 109.5
C17B C20B H20D 109.5
C17B C20B H20E 109.5
H20D C20B H20E 109.5
C17B C20B H20F 109.4
H20D C20B H20F 109.5
H20E C20B H20F 109.5
C14C N1C C2C 130.0(2)
C14C N1C C7C 120.9(2)
C2C N1C C7C 109.04(19)
O3C C2C N1C 128.1(2)
O3C C2C C4C 128.5(2)
N1C C2C C4C 103.4(2)
C8C C4C C2C 97.52(18)
C8C C4C C5C 104.9(2)
C2C C4C C5C 104.4(2)
C8C C4C H4CA 115.9
C2C C4C H4CA 115.9
C5C C4C H4CA 115.9
O9C C5C C4C 111.7(2)
O9C C5C C6C 104.13(18)
C4C C5C C6C 103.30(19)
O9C C5C H5CA 112.3
C4C C5C H5CA 112.4
C6C C5C H5CA 112.4
O11C C6C C7C 113.6(2)
O11C C6C C5C 104.72(18)
C7C C6C C5C 102.9(2)
O11C C6C H6CA 111.7
C7C C6C H6CA 111.7
C5C C6C H6CA 111.7
N1C C7C C6C 103.64(19)
N1C C7C C8C 96.77(19)
C6C C7C C8C 105.61(19)
N1C C7C H7CA 116.1
C6C C7C H7CA 116.1
C8C C7C H7CA 116.1
C4C C8C C7C 94.45(19)
C4C C8C Br3 118.43(16)
C7C C8C Br3 118.68(16)
C4C C8C H8CA 108.1
C7C C8C H8CA 108.1
Br3 C8C H8CA 108.1
C5C O9C C10C 106.88(18)
O9C C10C O11C 103.77(19)
O9C C10C C12C 109.8(2)
O11C C10C C12C 108.2(2)
O9C C10C C13C 110.1(2)
O11C C10C C13C 111.1(2)
C12C C10C C13C 113.4(2)
C6C O11C C10C 106.71(18)
C10C C12C H12G 109.5
C10C C12C H12H 109.5
H12G C12C H12H 109.5
C10C C12C H12I 109.5
H12G C12C H12I 109.5
H12H C12C H12I 109.5
C10C C13C H13G 109.5
C10C C13C H13H 109.5
H13G C13C H13H 109.5
C10C C13C H13I 109.5
H13G C13C H13I 109.5
H13H C13C H13I 109.5
O15C C14C O16C 129.1(2)
O15C C14C N1C 120.9(2)
O16C C14C N1C 110.0(2)
C14C O16C C17C 120.6(2)
O16C C17C C19C 101.4(2)
O16C C17C C20C 109.3(2)
C19C C17C C20C 111.3(3)
O16C C17C C18C 110.0(2)
C19C C17C C18C 111.2(3)
C20C C17C C18C 113.1(2)
C17C C18C H18G 109.5
C17C C18C H18H 109.5
H18G C18C H18H 109.5
C17C C18C H18I 109.5
H18G C18C H18I 109.5
H18H C18C H18I 109.5
C17C C19C H19G 109.5
C17C C19C H19H 109.5
H19G C19C H19H 109.5
C17C C19C H19I 109.5
H19G C19C H19I 109.5
H19H C19C H19I 109.5
C17C C20C H20G 109.5
C17C C20C H20H 109.5
H20G C20C H20H 109.5
C17C C20C H20I 109.5
H20G C20C H20I 109.5
H20H C20C H20I 109.5
C14D N1D C2D 130.0(2)
C14D N1D C7D 121.3(2)
C2D N1D C7D 108.69(19)
O3D C2D N1D 128.1(2)
O3D C2D C4D 128.4(2)
N1D C2D C4D 103.45(19)
C8D C4D C5D 104.9(2)
C8D C4D C2D 97.71(19)
C5D C4D C2D 104.5(2)
C8D C4D H4DA 115.8
C5D C4D H4DA 115.8
C2D C4D H4DA 115.8
O9D C5D C4D 112.5(2)
O9D C5D C6D 104.20(19)
C4D C5D C6D 103.36(19)
O9D C5D H5DA 112.1
C4D C5D H5DA 112.1
C6D C5D H5DA 112.1
O11D C6D C7D 113.59(19)
O11D C6D C5D 104.74(18)
C7D C6D C5D 102.7(2)
O11D C6D H6DA 111.7
C7D C6D H6DA 111.8
C5D C6D H6DA 111.8
N1D C7D C6D 104.01(19)
N1D C7D C8D 97.63(19)
C6D C7D C8D 105.32(19)
N1D C7D H7DA 115.9
C6D C7D H7DA 115.9
C8D C7D H7DA 115.9
C4D C8D C7D 94.07(19)
C4D C8D Br4 118.54(17)
C7D C8D Br4 119.30(18)
C4D C8D H8DA 107.9
C7D C8D H8DA 107.9
Br4 C8D H8DA 107.9
C5D O9D C10D 106.96(18)
O9D C10D O11D 103.72(19)
O9D C10D C12D 110.0(2)
O11D C10D C12D 108.6(2)
O9D C10D C13D 110.6(2)
O11D C10D C13D 110.0(2)
C12D C10D C13D 113.6(2)
C6D O11D C10D 106.41(18)
C10D C12D H12J 109.5
C10D C12D H12K 109.5
H12J C12D H12K 109.5
C10D C12D H12L 109.5
H12J C12D H12L 109.5
H12K C12D H12L 109.5
C10D C13D H13J 109.5
C10D C13D H13K 109.5
H13J C13D H13K 109.5
C10D C13D H13L 109.5
H13J C13D H13L 109.5
H13K C13D H13L 109.5
O15D C14D O16D 128.4(2)
O15D C14D N1D 121.5(2)
O16D C14D N1D 110.1(2)
C14D O16D C17D 120.9(2)
O16D C17D C20D 109.7(2)
O16D C17D C18D 109.2(2)
C20D C17D C18D 113.1(2)
O16D C17D C19D 100.9(2)
C20D C17D C19D 111.7(3)
C18D C17D C19D 111.5(3)
C17D C18D H18J 109.5
C17D C18D H18K 109.5
H18J C18D H18K 109.5
C17D C18D H18L 109.5
H18J C18D H18L 109.5
H18K C18D H18L 109.5
C17D C19D H19J 109.5
C17D C19D H19K 109.5
H19J C19D H19K 109.5
C17D C19D H19L 109.5
H19J C19D H19L 109.5
H19K C19D H19L 109.5
C17D C20D H20J 109.5
C17D C20D H20K 109.5
H20J C20D H20K 109.5
C17D C20D H20L 109.5
H20J C20D H20L 109.5
H20K C20D H20L 109.5

loop_
_geom_bond_atom_site_label_1
_geom_bond_atom_site_label_2
_geom_bond_distance
Br1 C8A 1.945(2)
N1A C14A 1.394(3)
N1A C2A 1.411(3)
N1A C7A 1.489(3)
C2A O3A 1.202(3)
C2A C4A 1.541(3)
C4A C8A 1.538(3)
C4A C5A 1.544(4)
C4A H4AA 0.9800
C5A O9A 1.424(3)
C5A C6A 1.557(3)
C5A H5AA 0.9800
C6A O11A 1.418(3)
C6A C7A 1.536(4)
C6A H6AA 0.9800
C7A C8A 1.539(4)
C7A H7AA 0.9800
C8A H8AA 0.9800
O9A C10A 1.432(3)
C10A O11A 1.436(3)
C10A C12A 1.516(4)
C10A C13A 1.517(3)
C12A H12A 0.9600
C12A H12B 0.9600
C12A H12C 0.9600
C13A H13A 0.9600
C13A H13B 0.9600
C13A H13C 0.9600
C14A O15A 1.200(3)
C14A O16A 1.324(3)
O16A C17A 1.500(3)
C17A C18A 1.510(4)
C17A C20A 1.511(4)
C17A C19A 1.518(4)
C18A H18A 0.9600
C18A H18B 0.9600
C18A H18C 0.9600
C19A H19A 0.9600
C19A H19B 0.9600
C19A H19C 0.9600
C20A H20A 0.9600
C20A H20B 0.9600
C20A H20C 0.9600
Br2 C8B 1.947(2)
N1B C14B 1.404(3)
N1B C2B 1.408(3)
N1B C7B 1.483(3)
C2B O3B 1.202(3)
C2B C4B 1.539(3)
C4B C8B 1.540(3)
C4B C5B 1.541(4)
C4B H4BA 0.9800
C5B O9B 1.432(3)
C5B C6B 1.562(3)
C5B H5BA 0.9800
C6B O11B 1.418(3)
C6B C7B 1.538(4)
C6B H6BA 0.9800
C7B C8B 1.527(4)
C7B H7BA 0.9800
C8B H8BA 0.9800
O9B C10B 1.439(3)
C10B O11B 1.436(3)
C10B C12B 1.509(4)
C10B C13B 1.515(4)
C12B H12D 0.9600
C12B H12E 0.9600
C12B H12F 0.9600
C13B H13D 0.9600
C13B H13E 0.9600
C13B H13F 0.9600
C14B O15B 1.195(3)
C14B O16B 1.321(3)
O16B C17B 1.500(3)
C17B C20B 1.503(4)
C17B C19B 1.516(5)
C17B C18B 1.518(4)
C18B H18D 0.9600
C18B H18E 0.9600
C18B H18F 0.9600
C19B H19D 0.9600
C19B H19E 0.9600
C19B H19F 0.9600
C20B H20D 0.9600
C20B H20E 0.9600
C20B H20F 0.9600
Br3 C8C 1.939(2)
N1C C14C 1.406(3)
N1C C2C 1.407(3)
N1C C7C 1.487(3)
C2C O3C 1.192(3)
C2C C4C 1.535(3)
C4C C8C 1.530(3)
C4C C5C 1.540(4)
C4C H4CA 0.9800
C5C O9C 1.424(3)
C5C C6C 1.552(3)
C5C H5CA 0.9800
C6C O11C 1.431(3)
C6C C7C 1.531(3)
C6C H6CA 0.9800
C7C C8C 1.534(4)
C7C H7CA 0.9800
C8C H8CA 0.9800
O9C C10C 1.436(3)
C10C O11C 1.442(3)
C10C C12C 1.502(4)
C10C C13C 1.514(4)
C12C H12G 0.9600
C12C H12H 0.9600
C12C H12I 0.9600
C13C H13G 0.9600
C13C H13H 0.9600
C13C H13I 0.9600
C14C O15C 1.200(3)
C14C O16C 1.316(3)
O16C C17C 1.492(3)
C17C C19C 1.509(4)
C17C C20C 1.517(4)
C17C C18C 1.520(4)
C18C H18G 0.9600
C18C H18H 0.9600
C18C H18I 0.9600
C19C H19G 0.9600
C19C H19H 0.9600
C19C H19I 0.9600
C20C H20G 0.9600
C20C H20H 0.9600
C20C H20I 0.9600
Br4 C8D 1.929(2)
N1D C14D 1.398(3)
N1D C2D 1.408(3)
N1D C7D 1.486(3)
C2D O3D 1.198(3)
C2D C4D 1.540(3)
C4D C8D 1.533(3)
C4D C5D 1.534(3)
C4D H4DA 0.9800
C5D O9D 1.422(3)
C5D C6D 1.554(3)
C5D H5DA 0.9800
C6D O11D 1.426(3)
C6D C7D 1.530(4)
C6D H6DA 0.9800
C7D C8D 1.534(4)
C7D H7DA 0.9800
C8D H8DA 0.9800
O9D C10D 1.436(3)
C10D O11D 1.445(3)
C10D C12D 1.501(4)
C10D C13D 1.513(4)
C12D H12J 0.9600
C12D H12K 0.9600
C12D H12L 0.9600
C13D H13J 0.9600
C13D H13K 0.9600
C13D H13L 0.9600
C14D O15D 1.204(3)
C14D O16D 1.317(3)
O16D C17D 1.493(3)
C17D C20D 1.499(4)
C17D C18D 1.515(4)
C17D C19D 1.522(4)
C18D H18J 0.9600
C18D H18K 0.9600
C18D H18L 0.9600
C19D H19J 0.9600
C19D H19K 0.9600
C19D H19L 0.9600
C20D H20J 0.9600
C20D H20K 0.9600
C20D H20L 0.9600

loop_
_geom_torsion_atom_site_label_1
_geom_torsion_atom_site_label_2
_geom_torsion_atom_site_label_3
_geom_torsion_atom_site_label_4
_geom_torsion
C14A N1A C2A O3A 3.7(5)
C7A N1A C2A O3A 175.4(3)
C14A N1A C2A C4A -172.8(3)
C7A N1A C2A C4A -1.1(3)
O3A C2A C4A C8A 148.1(3)
N1A C2A C4A C8A -35.5(2)
O3A C2A C4A C5A -104.2(3)
N1A C2A C4A C5A 72.3(2)
C8A C4A C5A O9A -79.2(2)
C2A C4A C5A O9A 178.92(19)
C8A C4A C5A C6A 32.3(2)
C2A C4A C5A C6A -69.6(2)
O9A C5A C6A O11A -1.1(3)
C4A C5A C6A O11A -119.1(2)
O9A C5A C6A C7A 117.8(2)
C4A C5A C6A C7A -0.1(2)
C14A N1A C7A C6A 101.5(3)
C2A N1A C7A C6A -71.1(2)
C14A N1A C7A C8A -150.3(2)
C2A N1A C7A C8A 37.1(2)
O11A C6A C7A N1A -177.92(18)
C5A C6A C7A N1A 69.3(2)
O11A C6A C7A C8A 80.6(2)
C5A C6A C7A C8A -32.2(2)
C2A C4A C8A C7A 56.5(2)
C5A C4A C8A C7A -49.7(2)
C2A C4A C8A Br1 -177.58(18)
C5A C4A C8A Br1 76.2(2)
N1A C7A C8A C4A -56.8(2)
C6A C7A C8A C4A 49.9(2)
N1A C7A C8A Br1 178.55(16)
C6A C7A C8A Br1 -74.8(2)
C4A C5A O9A C10A 134.4(2)
C6A C5A O9A C10A 23.3(2)
C5A O9A C10A O11A -37.3(2)
C5A O9A C10A C12A 81.6(2)
C5A O9A C10A C13A -153.0(2)
C7A C6A O11A C10A -133.0(2)
C5A C6A O11A C10A -21.4(3)
O9A C10A O11A C6A 36.4(2)
C12A C10A O11A C6A -82.7(2)
C13A C10A O11A C6A 153.4(2)
C2A N1A C14A O15A 160.1(3)
C7A N1A C14A O15A -10.8(4)
C2A N1A C14A O16A -21.7(4)
C7A N1A C14A O16A 167.4(2)
O15A C14A O16A C17A -3.6(5)
N1A C14A O16A C17A 178.4(2)
C14A O16A C17A C18A 179.7(3)
C14A O16A C17A C20A -62.0(3)
C14A O16A C17A C19A 61.5(3)
C14B N1B C2B O3B 5.5(5)
C7B N1B C2B O3B 174.8(3)
C14B N1B C2B C4B -171.7(3)
C7B N1B C2B C4B -2.4(3)
O3B C2B C4B C8B 148.7(3)
N1B C2B C4B C8B -34.1(2)
O3B C2B C4B C5B -104.0(3)
N1B C2B C4B C5B 73.2(2)
C2B C4B C5B O9B 179.64(18)
C8B C4B C5B O9B -78.7(2)
C2B C4B C5B C6B -68.9(2)
C8B C4B C5B C6B 32.7(2)
O9B C5B C6B O11B -2.3(3)
C4B C5B C6B O11B -120.2(2)
O9B C5B C6B C7B 116.8(2)
C4B C5B C6B C7B -1.1(2)
C14B N1B C7B C8B -151.3(2)
C2B N1B C7B C8B 38.2(2)
C14B N1B C7B C6B 99.8(3)
C2B N1B C7B C6B -70.7(3)
O11B C6B C7B N1B -177.20(19)
C5B C6B C7B N1B 70.1(2)
O11B C6B C7B C8B 81.3(2)
C5B C6B C7B C8B -31.4(2)
N1B C7B C8B C4B -57.0(2)
C6B C7B C8B C4B 49.7(2)
N1B C7B C8B Br2 177.90(17)
C6B C7B C8B Br2 -75.5(2)
C2B C4B C8B C7B 55.9(2)
C5B C4B C8B C7B -49.6(2)
C2B C4B C8B Br2 -178.12(18)
C5B C4B C8B Br2 76.3(2)
C4B C5B O9B C10B 135.3(2)
C6B C5B O9B C10B 23.9(2)
C5B O9B C10B O11B -37.1(2)
C5B O9B C10B C12B -152.7(2)
C5B O9B C10B C13B 82.1(2)
C7B C6B O11B C10B -131.3(2)
C5B C6B O11B C10B -20.2(3)
O9B C10B O11B C6B 35.5(2)
C12B C10B O11B C6B 152.0(2)
C13B C10B O11B C6B -82.9(3)
C2B N1B C14B O15B 159.3(3)
C7B N1B C14B O15B -8.9(4)
C2B N1B C14B O16B -21.7(4)
C7B N1B C14B O16B 170.0(2)
O15B C14B O16B C17B -2.9(5)
N1B C14B O16B C17B 178.3(2)
C14B O16B C17B C20B 179.3(3)
C14B O16B C17B C19B -62.6(3)
C14B O16B C17B C18B 61.2(4)
C14C N1C C2C O3C 2.1(5)
C7C N1C C2C O3C 179.9(3)
C14C N1C C2C C4C -177.1(2)
C7C N1C C2C C4C 0.7(3)
O3C C2C C4C C8C 144.0(3)
N1C C2C C4C C8C -36.9(2)
O3C C2C C4C C5C -108.4(3)
N1C C2C C4C C5C 70.8(2)
C8C C4C C5C O9C -78.7(2)
C2C C4C C5C O9C 179.30(18)
C8C C4C C5C C6C 32.7(2)
C2C C4C C5C C6C -69.3(2)
O9C C5C C6C O11C -2.6(2)
C4C C5C C6C O11C -119.4(2)
O9C C5C C6C C7C 116.4(2)
C4C C5C C6C C7C -0.4(2)
C14C N1C C7C C6C 105.6(2)
C2C N1C C7C C6C -72.4(2)
C14C N1C C7C C8C -146.4(2)
C2C N1C C7C C8C 35.5(2)
O11C C6C C7C N1C -178.15(18)
C5C C6C C7C N1C 69.2(2)
O11C C6C C7C C8C 80.7(2)
C5C C6C C7C C8C -32.0(2)
C2C C4C C8C C7C 57.2(2)
C5C C4C C8C C7C -50.0(2)
C2C C4C C8C Br3 -176.72(17)
C5C C4C C8C Br3 76.1(2)
N1C C7C C8C C4C -56.1(2)
C6C C7C C8C C4C 50.1(2)
N1C C7C C8C Br3 177.95(15)
C6C C7C C8C Br3 -75.8(2)
C4C C5C O9C C10C 135.1(2)
C6C C5C O9C C10C 24.3(2)
C5C O9C C10C O11C -37.2(2)
C5C O9C C10C C12C -152.6(2)
C5C O9C C10C C13C 81.8(2)
C7C C6C O11C C10C -131.5(2)
C5C C6C O11C C10C -19.9(3)
O9C C10C O11C C6C 35.2(2)
C12C C10C O11C C6C 151.8(2)
C13C C10C O11C C6C -83.1(3)
C2C N1C C14C O15C 171.0(3)
C7C N1C C14C O15C -6.6(4)
C2C N1C C14C O16C -9.9(4)
C7C N1C C14C O16C 172.6(2)
O15C C14C O16C C17C 0.6(4)
N1C C14C O16C C17C -178.5(2)
C14C O16C C17C C19C 177.0(3)
C14C O16C C17C C20C 59.4(3)
C14C O16C C17C C18C -65.3(3)
C14D N1D C2D O3D 2.1(5)
C7D N1D C2D O3D 179.4(3)
C14D N1D C2D C4D -176.0(3)
C7D N1D C2D C4D 1.3(3)
O3D C2D C4D C8D 144.7(3)
N1D C2D C4D C8D -37.2(2)
O3D C2D C4D C5D -107.7(3)
N1D C2D C4D C5D 70.4(2)
C8D C4D C5D O9D -79.3(2)
C2D C4D C5D O9D 178.44(19)
C8D C4D C5D C6D 32.5(2)
C2D C4D C5D C6D -69.8(2)
O9D C5D C6D O11D -0.8(2)
C4D C5D C6D O11D -118.5(2)
O9D C5D C6D C7D 118.1(2)
C4D C5D C6D C7D 0.4(2)
C14D N1D C7D C6D 104.7(3)
C2D N1D C7D C6D -72.9(2)
C14D N1D C7D C8D -147.3(2)
C2D N1D C7D C8D 35.1(2)
O11D C6D C7D N1D -178.50(18)
C5D C6D C7D N1D 69.0(2)
O11D C6D C7D C8D 79.4(2)
C5D C6D C7D C8D -33.2(2)
C5D C4D C8D C7D -50.5(2)
C2D C4D C8D C7D 56.8(2)
C5D C4D C8D Br4 76.2(2)
C2D C4D C8D Br4 -176.50(18)
N1D C7D C8D C4D -55.8(2)
C6D C7D C8D C4D 51.1(2)
N1D C7D C8D Br4 178.10(16)
C6D C7D C8D Br4 -75.0(2)
C4D C5D O9D C10D 134.3(2)
C6D C5D O9D C10D 23.1(2)
C5D O9D C10D O11D -36.9(2)
C5D O9D C10D C12D -152.8(2)
C5D O9D C10D C13D 81.0(2)
C7D C6D O11D C10D -132.8(2)
C5D C6D O11D C10D -21.5(2)
O9D C10D O11D C6D 36.1(2)
C12D C10D O11D C6D 153.0(2)
C13D C10D O11D C6D -82.2(2)
C2D N1D C14D O15D 169.2(3)
C7D N1D C14D O15D -7.8(4)
C2D N1D C14D O16D -10.8(4)
C7D N1D C14D O16D 172.2(2)
O15D C14D O16D C17D 2.5(4)
N1D C14D O16D C17D -177.5(2)
C14D O16D C17D C20D -66.6(3)
C14D O16D C17D C18D 57.8(3)
C14D O16D C17D C19D 175.3(3)

loop_
_cod_related_entry_id
_cod_related_entry_database
_cod_related_entry_code
1 ChemSpider 17246747
